data_7706281
loop_
_publ_author_name
'Suntrup, Lisa'
'Beerhues, Julia'
'Etzold, Oliver'
'Sarkar, Biprajit'

_publ_section_title
;
 Copper(I) complexes bearing mesoionic carbene ligands: influencing the
 activity in catalytic halo-click reactions.
;
_journal_issue 43
_journal_name_full 'Dalton transactions (Cambridge, England : 2003)'
_journal_page_first 15504
_journal_page_last 15510
_journal_paper_doi 10.1039/d0dt02023k
_journal_volume 49
_journal_year 2020
_chemical_formula_sum 'C68 H57 Ag2 F6 N14 O7 S2'
_chemical_formula_weight 1576.13
_space_group_crystal_system triclinic
_space_group_IT_number 2
_space_group_name_Hall '-P 1'
_space_group_name_H-M_alt 'P -1'
_atom_sites_solution_hydrogens geom
_audit_creation_method SHELXL-2014/7
_audit_update_record
;
2015-12-15 deposited with the CCDC.	2020-10-20 downloaded from the CCDC.
;
_cell_angle_alpha 81.103(5)
_cell_angle_beta 88.574(5)
_cell_angle_gamma 84.738(5)
_cell_formula_units_Z 2
_cell_length_a 14.906(5)
_cell_length_b 15.174(5)
_cell_length_c 15.306(5)
_cell_measurement_reflns_used 10034
_cell_measurement_temperature 140(2)
_cell_measurement_theta_max 26.09
_cell_measurement_theta_min 1.35
_cell_volume 3406(2)
_computing_structure_refinement 'SHELXL-2014/7 (Sheldrick, 2014)'
_diffrn_ambient_temperature 140(2)
_diffrn_measured_fraction_theta_full 0.968
_diffrn_measured_fraction_theta_max 0.954
_diffrn_measurement_device_type 'Bruker Smart AXS'
_diffrn_measurement_method 'omega scans'
_diffrn_radiation_type MoK\a
_diffrn_radiation_wavelength 0.71069
_diffrn_reflns_av_R_equivalents 0.0410
_diffrn_reflns_av_unetI/netI 0.0573
_diffrn_reflns_Laue_measured_fraction_full 0.968
_diffrn_reflns_Laue_measured_fraction_max 0.954
_diffrn_reflns_limit_h_max 18
_diffrn_reflns_limit_h_min -18
_diffrn_reflns_limit_k_max 17
_diffrn_reflns_limit_k_min -18
_diffrn_reflns_limit_l_max 18
_diffrn_reflns_limit_l_min -16
_diffrn_reflns_number 29995
_diffrn_reflns_point_group_measured_fraction_full 0.968
_diffrn_reflns_point_group_measured_fraction_max 0.954
_diffrn_reflns_theta_full 25.000
_diffrn_reflns_theta_max 26.090
_diffrn_reflns_theta_min 1.347
_exptl_absorpt_coefficient_mu 0.717
_exptl_absorpt_correction_T_max 0.7453
_exptl_absorpt_correction_T_min 0.6190
_exptl_absorpt_correction_type multi-scan
_exptl_absorpt_process_details 'Blessing, 1995'
_exptl_crystal_colour colourless
_exptl_crystal_density_diffrn 1.537
_exptl_crystal_description plate
_exptl_crystal_F_000 1598
_exptl_crystal_size_max 0.5
_exptl_crystal_size_mid 0.2
_exptl_crystal_size_min 0.1
_refine_diff_density_max 2.351
_refine_diff_density_min -0.999
_refine_diff_density_rms 0.192
_refine_ls_extinction_method none
_refine_ls_goodness_of_fit_ref 1.131
_refine_ls_hydrogen_treatment constr
_refine_ls_matrix_type full
_refine_ls_number_parameters 895
_refine_ls_number_reflns 12905
_refine_ls_number_restraints 0
_refine_ls_restrained_S_all 1.131
_refine_ls_R_factor_all 0.0933
_refine_ls_R_factor_gt 0.0740
_refine_ls_shift/su_max 0.001
_refine_ls_shift/su_mean 0.000
_refine_ls_structure_factor_coef Fsqd
_refine_ls_weighting_details 'w=1/[\s^2^(Fo^2^)+(0.0531P)^2^+65.7747P] where P=(Fo^2^+2Fc^2^)/3'
_refine_ls_weighting_scheme calc
_refine_ls_wR_factor_gt 0.2124
_refine_ls_wR_factor_ref 0.2258
_reflns_Friedel_coverage 0.000
_reflns_number_gt 10034
_reflns_number_total 12905
_reflns_threshold_expression 'I > 2\s(I)'
_cod_data_source_file d0dt02023k2.cif
_cod_data_source_block sar546m
_cod_database_code 7706281
_shelx_shelxl_version_number 2014/7
_shelx_space_group_comment
;
The symmetry employed for this shelxl refinement is uniquely defined
by the following loop, which should always be used as a source of
symmetry information in preference to the above space-group names.
They are only intended as comments.
;

loop_
_space_group_symop_operation_xyz
'x, y, z'
'-x, -y, -z'

loop_
_atom_site_label
_atom_site_type_symbol
_atom_site_fract_x
_atom_site_fract_y
_atom_site_fract_z
_atom_site_U_iso_or_equiv
_atom_site_adp_type
_atom_site_occupancy
_atom_site_site_symmetry_order
_atom_site_calc_flag
_atom_site_refinement_flags_posn
_atom_site_refinement_flags_adp
_atom_site_refinement_flags_occupancy
_atom_site_disorder_assembly
_atom_site_disorder_group
Ag1 Ag 0.51270(4) 0.29985(4) 0.43370(4) 0.02021(17) Uani 1 1 d . . . . .
N1 N 0.5989(5) 0.3710(5) 0.2515(5) 0.0220(16) Uani 1 1 d . . . . .
Ag2 Ag 0.70455(4) 0.27759(4) 0.50664(4) 0.01916(17) Uani 1 1 d . . . . .
N2 N 0.7415(5) 0.2981(5) 0.3053(5) 0.0198(15) Uani 1 1 d . . . . .
S100 S 0.26023(15) 0.48172(15) 0.52105(15) 0.0241(5) Uani 1 1 d . . . . .
S200 S 0.68502(18) 0.10129(19) 0.87295(16) 0.0351(6) Uani 1 1 d . . . . .
O100 O 0.3562(5) 0.4796(5) 0.5317(5) 0.0403(18) Uani 1 1 d . . . . .
C5A C 0.5307(6) 0.3965(6) 0.6226(6) 0.0203(18) Uani 1 1 d . . . . .
H5AA H 0.4963 0.4391 0.6545 0.024 Uiso 1 1 calc R U . . .
H5AB H 0.5350 0.4235 0.5611 0.024 Uiso 1 1 calc R U . . .
N5A N 0.4173(5) 0.2094(5) 0.6947(4) 0.0203(15) Uani 1 1 d . . . . .
N3A N 0.4495(5) 0.2837(5) 0.7088(4) 0.0191(15) Uani 1 1 d . . . . .
O102 O 0.2311(5) 0.4755(5) 0.4342(5) 0.0371(17) Uani 1 1 d . . . . .
N4 N 0.7856(5) 0.2703(5) 0.2374(5) 0.0198(15) Uani 1 1 d . . . . .
F101 F 0.1423(4) 0.3748(4) 0.5934(5) 0.0511(18) Uani 1 1 d . . . . .
O101 O 0.2085(5) 0.5470(5) 0.5650(5) 0.0349(16) Uani 1 1 d . . . . .
F100 F 0.2636(5) 0.3653(5) 0.6667(4) 0.0514(18) Uani 1 1 d . . . . .
N4A N 0.6355(5) 0.4088(5) 0.7335(5) 0.0206(15) Uani 1 1 d . . . . .
C12A C 0.8494(6) 0.2880(6) 0.6923(5) 0.0187(17) Uani 1 1 d . . . . .
N2A N 0.6204(5) 0.3761(5) 0.6595(4) 0.0182(15) Uani 1 1 d . . . . .
F202 F 0.7477(5) 0.1048(5) 0.7109(4) 0.0511(17) Uani 1 1 d . . . . .
N3 N 0.5917(5) 0.3859(5) 0.1644(5) 0.0234(16) Uani 1 1 d . . . . .
F102 F 0.2628(5) 0.3065(4) 0.5487(5) 0.0513(18) Uani 1 1 d . . . . .
N1A N 0.4852(5) 0.3155(5) 0.6292(4) 0.0167(14) Uani 1 1 d . . . . .
C7 C 0.3177(6) 0.3293(6) 0.3086(5) 0.025(2) Uani 1 1 d . . . . .
H7 H 0.3361 0.3662 0.3467 0.030 Uiso 1 1 calc R U . . .
O202 O 0.7737(6) 0.0691(8) 0.9026(5) 0.064(3) Uani 1 1 d . . . . .
C5 C 0.6853(6) 0.3837(6) 0.2877(6) 0.0218(18) Uani 1 1 d . . . . .
H5A H 0.6755 0.4085 0.3423 0.026 Uiso 1 1 calc R U . . .
H5B H 0.7163 0.4259 0.2462 0.026 Uiso 1 1 calc R U . . .
N5 N 0.5082(5) 0.3669(5) 0.1532(5) 0.0243(16) Uani 1 1 d . . . . .
O200 O 0.6134(6) 0.0542(6) 0.9179(5) 0.050(2) Uani 1 1 d . . . . .
C11A C 0.3743(6) 0.1251(6) 0.4894(5) 0.0223(18) Uani 1 1 d . . . . .
H11A H 0.3630 0.1827 0.4585 0.027 Uiso 1 1 calc R U . . .
O201 O 0.6677(7) 0.1968(6) 0.8566(6) 0.059(3) Uani 1 1 d . . . . .
F200 F 0.6928(8) -0.0163(5) 0.7656(6) 0.082(3) Uani 1 1 d . . . . .
C4A C 0.7566(6) 0.3286(6) 0.6890(5) 0.0187(17) Uani 1 1 d . . . . .
F201 F 0.6054(5) 0.1006(6) 0.7235(5) 0.070(2) Uani 1 1 d . . . . .
C17A C 0.9027(6) 0.2956(5) 0.6155(6) 0.0229(19) Uani 1 1 d . . . . .
H17A H 0.8806 0.3302 0.5637 0.027 Uiso 1 1 calc R U . . .
C18 C 0.4764(7) 0.3764(6) 0.0640(5) 0.025(2) Uani 1 1 d . . . . .
C4 C 0.8033(6) 0.1707(6) 0.3619(5) 0.0197(18) Uani 1 1 d . . . . .
C13 C 0.8681(6) 0.0932(7) 0.5012(6) 0.028(2) Uani 1 1 d . . . . .
H13 H 0.8725 0.1492 0.5176 0.033 Uiso 1 1 calc R U . . .
C6A C 0.4082(6) 0.1138(6) 0.5735(6) 0.0210(18) Uani 1 1 d . . . . .
N6A N 0.7200(5) 0.3787(5) 0.7500(5) 0.0198(15) Uani 1 1 d . . . . .
C26 C 1.0204(7) 0.0614(7) 0.1907(7) 0.033(2) Uani 1 1 d . . . . .
H26 H 1.0772 0.0364 0.2095 0.040 Uiso 1 1 calc R U . . .
C24A C 0.7655(6) 0.4099(6) 0.8207(6) 0.0226(19) Uani 1 1 d . . . . .
C6 C 0.3742(6) 0.3078(6) 0.2397(6) 0.0240(19) Uani 1 1 d . . . . .
N6 N 0.8235(5) 0.1908(5) 0.2731(5) 0.0192(15) Uani 1 1 d . . . . .
C7A C 0.4228(6) 0.0284(7) 0.6216(6) 0.027(2) Uani 1 1 d . . . . .
H7A H 0.4445 0.0202 0.6790 0.032 Uiso 1 1 calc R U . . .
C8A C 0.4043(6) -0.0445(7) 0.5822(7) 0.031(2) Uani 1 1 d . . . . .
H8A H 0.4138 -0.1020 0.6137 0.037 Uiso 1 1 calc R U . . .
C23A C 0.4006(7) 0.1497(7) 0.8502(6) 0.029(2) Uani 1 1 d . . . . .
H23A H 0.4572 0.1667 0.8607 0.035 Uiso 1 1 calc R U . . .
C3 C 0.4654(6) 0.3390(6) 0.2320(5) 0.0187(17) Uani 1 1 d . . . . .
C2 C 0.7479(6) 0.2422(6) 0.3839(5) 0.0198(18) Uani 1 1 d . . . . .
C18A C 0.3661(6) 0.1636(6) 0.7662(5) 0.0207(18) Uani 1 1 d . . . . .
C17 C 0.8273(6) 0.0037(6) 0.3960(6) 0.0248(19) Uani 1 1 d . . . . .
H17 H 0.8055 -0.0010 0.3407 0.030 Uiso 1 1 calc R U . . .
C12 C 0.8349(5) 0.0869(6) 0.4187(6) 0.0203(18) Uani 1 1 d . . . . .
C15A C 1.0206(7) 0.2006(7) 0.6933(7) 0.035(2) Uani 1 1 d . . . . .
H15A H 1.0781 0.1713 0.6927 0.042 Uiso 1 1 calc R U . . .
C3A C 0.4326(5) 0.1929(6) 0.6100(5) 0.0186(17) Uani 1 1 d . . . . .
C15 C 0.8866(7) -0.0672(7) 0.5353(6) 0.032(2) Uani 1 1 d . . . . .
H15 H 0.9045 -0.1193 0.5735 0.038 Uiso 1 1 calc R U . . .
C24 C 0.8808(6) 0.1413(7) 0.2166(6) 0.026(2) Uani 1 1 d . . . . .
C27 C 0.9912(8) 0.0521(7) 0.1085(7) 0.036(2) Uani 1 1 d . . . . .
H27 H 1.0291 0.0220 0.0715 0.043 Uiso 1 1 calc R U . . .
C23 C 0.5284(7) 0.3362(7) 0.0028(6) 0.034(2) Uani 1 1 d . . . . .
H23 H 0.5842 0.3057 0.0179 0.041 Uiso 1 1 calc R U . . .
C10A C 0.3567(6) 0.0531(7) 0.4501(7) 0.032(2) Uani 1 1 d . . . . .
H10A H 0.3347 0.0619 0.3928 0.038 Uiso 1 1 calc R U . . .
C16A C 0.9870(6) 0.2524(7) 0.6166(7) 0.032(2) Uani 1 1 d . . . . .
H16A H 1.0224 0.2578 0.5654 0.039 Uiso 1 1 calc R U . . .
C11 C 0.3444(7) 0.2535(7) 0.1822(7) 0.036(2) Uani 1 1 d . . . . .
H11 H 0.3813 0.2388 0.1357 0.043 Uiso 1 1 calc R U . . .
C14 C 0.8951(7) 0.0156(7) 0.5599(7) 0.034(2) Uani 1 1 d . . . . .
H14 H 0.9184 0.0196 0.6148 0.041 Uiso 1 1 calc R U . . .
C21A C 0.2665(7) 0.0822(7) 0.9031(6) 0.036(2) Uani 1 1 d . . . . .
H21A H 0.2329 0.0549 0.9499 0.043 Uiso 1 1 calc R U . . .
C13A C 0.8837(6) 0.2360(6) 0.7697(6) 0.0245(19) Uani 1 1 d . . . . .
H13A H 0.8488 0.2307 0.8212 0.029 Uiso 1 1 calc R U . . .
C16 C 0.8518(6) -0.0720(7) 0.4542(6) 0.029(2) Uani 1 1 d . . . . .
H16 H 0.8447 -0.1278 0.4385 0.034 Uiso 1 1 calc R U . . .
C22 C 0.4949(7) 0.3425(7) -0.0822(6) 0.031(2) Uani 1 1 d . . . . .
H22 H 0.5292 0.3166 -0.1248 0.037 Uiso 1 1 calc R U . . .
C1A C 0.4770(6) 0.2632(6) 0.5656(5) 0.0182(17) Uani 1 1 d . . . . .
C19A C 0.2823(6) 0.1385(6) 0.7495(6) 0.0232(19) Uani 1 1 d . . . . .
H19A H 0.2592 0.1507 0.6925 0.028 Uiso 1 1 calc R U . . .
C1 C 0.5257(6) 0.3417(6) 0.2990(5) 0.0190(17) Uani 1 1 d . . . . .
C29 C 0.8502(6) 0.1323(7) 0.1347(6) 0.029(2) Uani 1 1 d . . . . .
H29 H 0.7929 0.1564 0.1164 0.035 Uiso 1 1 calc R U . . .
C25 C 0.9661(6) 0.1073(7) 0.2451(6) 0.029(2) Uani 1 1 d . . . . .
H25 H 0.9862 0.1154 0.3001 0.035 Uiso 1 1 calc R U . . .
C19 C 0.3941(7) 0.4230(7) 0.0426(6) 0.033(2) Uani 1 1 d . . . . .
H19 H 0.3605 0.4509 0.0842 0.040 Uiso 1 1 calc R U . . .
C100 C 0.2309(6) 0.3765(6) 0.5862(7) 0.031(2) Uani 1 1 d . . . . .
C28 C 0.9060(7) 0.0871(7) 0.0803(6) 0.035(2) Uani 1 1 d . . . . .
H28 H 0.8865 0.0800 0.0247 0.042 Uiso 1 1 calc R U . . .
C29A C 0.7583(7) 0.3673(7) 0.9068(6) 0.031(2) Uani 1 1 d . . . . .
H29A H 0.7251 0.3180 0.9209 0.038 Uiso 1 1 calc R U . . .
C200 C 0.6843(8) 0.0726(7) 0.7619(7) 0.038(3) Uani 1 1 d . . . . .
C22A C 0.3487(8) 0.1095(8) 0.9185(6) 0.040(3) Uani 1 1 d . . . . .
H22A H 0.3701 0.1010 0.9761 0.048 Uiso 1 1 calc R U . . .
C2A C 0.6902(5) 0.3266(6) 0.6269(5) 0.0174(17) Uani 1 1 d . . . . .
C8 C 0.2343(7) 0.2959(8) 0.3203(7) 0.036(2) Uani 1 1 d . . . . .
H8 H 0.1973 0.3093 0.3672 0.044 Uiso 1 1 calc R U . . .
C20A C 0.2329(7) 0.0951(7) 0.8179(6) 0.031(2) Uani 1 1 d . . . . .
H20A H 0.1779 0.0747 0.8069 0.037 Uiso 1 1 calc R U . . .
C10 C 0.2611(7) 0.2219(8) 0.1943(8) 0.041(3) Uani 1 1 d . . . . .
H10 H 0.2415 0.1861 0.1558 0.049 Uiso 1 1 calc R U . . .
C14A C 0.9708(7) 0.1918(7) 0.7700(7) 0.033(2) Uani 1 1 d . . . . .
H14A H 0.9940 0.1571 0.8213 0.040 Uiso 1 1 calc R U . . .
C27A C 0.8516(8) 0.4750(8) 0.9489(7) 0.044(3) Uani 1 1 d . . . . .
H27A H 0.8801 0.4978 0.9929 0.052 Uiso 1 1 calc R U . . .
C25A C 0.8134(7) 0.4835(7) 0.7963(7) 0.035(2) Uani 1 1 d . . . . .
H25A H 0.8157 0.5112 0.7378 0.042 Uiso 1 1 calc R U . . .
C21 C 0.4134(8) 0.3856(7) -0.1038(7) 0.037(2) Uani 1 1 d . . . . .
H21 H 0.3909 0.3874 -0.1602 0.045 Uiso 1 1 calc R U . . .
C28A C 0.8024(7) 0.4008(8) 0.9712(6) 0.037(2) Uani 1 1 d . . . . .
H28A H 0.7992 0.3737 1.0298 0.044 Uiso 1 1 calc R U . . .
C9 C 0.2059(7) 0.2432(7) 0.2635(7) 0.038(3) Uani 1 1 d . . . . .
H9 H 0.1494 0.2216 0.2714 0.045 Uiso 1 1 calc R U . . .
C26A C 0.8582(9) 0.5146(8) 0.8627(8) 0.047(3) Uani 1 1 d . . . . .
H26A H 0.8930 0.5627 0.8482 0.057 Uiso 1 1 calc R U . . .
C9A C 0.3719(7) -0.0327(7) 0.4966(7) 0.032(2) Uani 1 1 d . . . . .
H9A H 0.3605 -0.0820 0.4707 0.038 Uiso 1 1 calc R U . . .
C20 C 0.3631(8) 0.4273(7) -0.0418(7) 0.039(3) Uani 1 1 d . . . . .
H20 H 0.3077 0.4584 -0.0575 0.047 Uiso 1 1 calc R U . . .
C401 C 0.6225(7) 0.1683(7) 0.2032(7) 0.033(2) Uani 1 1 d . . . . .
C400 C 0.5797(8) 0.1341(7) 0.1629(7) 0.038(3) Uani 1 1 d . . . . .
N400 N 0.5232(10) 0.0896(10) 0.1069(10) 0.084(4) Uani 1 1 d . . . . .
C301 C 0.9902(9) 0.5591(9) 0.6033(9) 0.054(3) Uani 1 1 d . . . . .
H30A H 0.9906 0.5158 0.6562 0.081 Uiso 1 1 calc R U . . .
H30B H 1.0382 0.5421 0.5646 0.081 Uiso 1 1 calc R U . . .
H30C H 0.9336 0.5616 0.5741 0.081 Uiso 1 1 calc R U . . .
N300 N 1.0142(7) 0.7150(8) 0.6397(8) 0.059(3) Uani 1 1 d . . . . .
C300 C 1.0029(8) 0.6474(10) 0.6263(8) 0.051(3) Uani 1 1 d . . . . .
O500 O 0.9220(6) 0.6164(6) 0.0751(6) 0.054(2) Uani 1 1 d . . . . .
C501 C 0.9554(12) 0.6994(9) 0.0375(10) 0.067(4) Uani 1 1 d . . . . .
H50A H 1.0131 0.7049 0.0631 0.080 Uiso 1 1 calc R U . . .
H50B H 0.9138 0.7490 0.0498 0.080 Uiso 1 1 calc R U . . .
C503 C 0.9657(11) 0.7013(10) -0.0607(9) 0.067(4) Uani 1 1 d . . . . .
H50C H 0.9828 0.7588 -0.0877 0.101 Uiso 1 1 calc R U . . .
H50D H 0.9095 0.6906 -0.0848 0.101 Uiso 1 1 calc R U . . .
H50E H 1.0114 0.6556 -0.0725 0.101 Uiso 1 1 calc R U . . .
C502 C 0.8716(11) 0.5188(11) 0.1961(9) 0.069(4) Uani 1 1 d . . . . .
H50F H 0.8534 0.5137 0.2571 0.104 Uiso 1 1 calc R U . . .
H50G H 0.9162 0.4707 0.1885 0.104 Uiso 1 1 calc R U . . .
H50H H 0.8203 0.5157 0.1603 0.104 Uiso 1 1 calc R U . . .
C500 C 0.9102(11) 0.6059(12) 0.1685(9) 0.071(4) Uani 1 1 d . . . . .
H50I H 0.8697 0.6545 0.1850 0.085 Uiso 1 1 calc R U . . .
H50J H 0.9676 0.6060 0.1971 0.085 Uiso 1 1 calc R U . . .

loop_
_atom_site_aniso_label
_atom_site_aniso_U_11
_atom_site_aniso_U_22
_atom_site_aniso_U_33
_atom_site_aniso_U_23
_atom_site_aniso_U_13
_atom_site_aniso_U_12
Ag1 0.0210(3) 0.0256(4) 0.0143(3) -0.0022(2) 0.0006(2) -0.0053(3)
N1 0.023(4) 0.023(4) 0.020(4) -0.004(3) 0.001(3) -0.005(3)
Ag2 0.0192(3) 0.0219(3) 0.0174(3) -0.0066(2) 0.0006(2) -0.0011(3)
N2 0.021(4) 0.015(3) 0.024(4) -0.004(3) 0.003(3) -0.009(3)
S100 0.0209(11) 0.0220(11) 0.0286(11) -0.0006(9) -0.0006(9) -0.0037(9)
S200 0.0379(14) 0.0413(15) 0.0286(12) -0.0056(11) -0.0002(10) -0.0163(12)
O100 0.025(4) 0.033(4) 0.058(5) 0.012(3) -0.001(3) -0.005(3)
C5A 0.018(4) 0.021(4) 0.021(4) -0.002(3) -0.002(3) 0.000(4)
N5A 0.021(4) 0.022(4) 0.018(3) 0.001(3) -0.003(3) -0.005(3)
N3A 0.019(4) 0.023(4) 0.016(3) -0.005(3) -0.002(3) -0.002(3)
O102 0.050(5) 0.032(4) 0.030(4) -0.008(3) 0.001(3) -0.004(3)
N4 0.015(4) 0.022(4) 0.022(4) -0.005(3) 0.004(3) -0.003(3)
F101 0.023(3) 0.038(4) 0.087(5) 0.010(3) 0.000(3) -0.007(3)
O101 0.040(4) 0.028(4) 0.039(4) -0.011(3) 0.006(3) -0.002(3)
F100 0.055(4) 0.048(4) 0.043(4) 0.021(3) -0.004(3) -0.003(3)
N4A 0.020(4) 0.021(4) 0.022(4) -0.006(3) 0.003(3) -0.003(3)
C12A 0.017(4) 0.020(4) 0.021(4) -0.006(3) -0.004(3) -0.003(3)
N2A 0.021(4) 0.020(4) 0.015(3) -0.006(3) -0.001(3) -0.002(3)
F202 0.055(4) 0.060(4) 0.041(4) -0.015(3) 0.010(3) -0.009(4)
N3 0.027(4) 0.024(4) 0.019(4) -0.001(3) 0.004(3) -0.004(3)
F102 0.051(4) 0.023(3) 0.075(5) 0.000(3) 0.013(4) 0.005(3)
N1A 0.016(3) 0.023(4) 0.013(3) -0.005(3) 0.001(3) -0.006(3)
C7 0.030(5) 0.029(5) 0.014(4) 0.005(3) -0.001(3) -0.003(4)
O202 0.044(5) 0.108(8) 0.038(5) 0.004(5) -0.014(4) -0.010(5)
C5 0.021(5) 0.021(4) 0.023(4) -0.003(3) 0.000(3) -0.003(4)
N5 0.028(4) 0.025(4) 0.020(4) -0.002(3) -0.001(3) -0.003(3)
O200 0.051(5) 0.061(5) 0.041(4) 0.000(4) 0.004(4) -0.029(4)
C11A 0.023(5) 0.026(5) 0.018(4) -0.004(3) 0.002(3) -0.004(4)
O201 0.082(7) 0.043(5) 0.059(5) -0.021(4) 0.027(5) -0.022(5)
F200 0.149(9) 0.032(4) 0.071(5) -0.020(4) 0.002(6) -0.013(5)
C4A 0.022(4) 0.016(4) 0.019(4) -0.003(3) 0.003(3) -0.005(3)
F201 0.053(5) 0.109(7) 0.048(4) -0.010(4) -0.023(4) -0.007(5)
C17A 0.018(4) 0.010(4) 0.042(5) -0.008(4) 0.000(4) -0.003(3)
C18 0.036(5) 0.023(5) 0.015(4) 0.002(3) -0.001(4) -0.004(4)
C4 0.017(4) 0.028(5) 0.016(4) -0.010(3) 0.001(3) -0.004(4)
C13 0.031(5) 0.027(5) 0.026(5) -0.006(4) 0.003(4) -0.006(4)
C6A 0.017(4) 0.023(4) 0.025(4) -0.008(4) -0.001(3) -0.003(4)
N6A 0.022(4) 0.020(4) 0.019(3) -0.007(3) -0.005(3) -0.003(3)
C26 0.026(5) 0.041(6) 0.033(5) -0.010(4) 0.004(4) 0.008(5)
C24A 0.022(5) 0.023(5) 0.024(4) -0.010(4) -0.005(4) 0.000(4)
C6 0.029(5) 0.022(5) 0.019(4) 0.002(3) -0.004(4) -0.003(4)
N6 0.018(4) 0.019(4) 0.020(3) -0.004(3) 0.005(3) 0.002(3)
C7A 0.022(5) 0.033(5) 0.027(5) -0.002(4) 0.000(4) -0.006(4)
C8A 0.021(5) 0.027(5) 0.047(6) -0.009(4) 0.012(4) -0.005(4)
C23A 0.032(5) 0.036(5) 0.020(4) 0.002(4) -0.001(4) -0.013(4)
C3 0.023(4) 0.021(4) 0.011(4) -0.002(3) 0.000(3) 0.003(4)
C2 0.015(4) 0.024(5) 0.021(4) -0.005(3) 0.001(3) -0.005(4)
C18A 0.021(4) 0.023(4) 0.017(4) -0.004(3) 0.003(3) -0.001(4)
C17 0.019(5) 0.035(5) 0.022(4) -0.011(4) 0.003(3) -0.001(4)
C12 0.011(4) 0.029(5) 0.022(4) -0.008(4) 0.008(3) -0.001(4)
C15A 0.022(5) 0.044(6) 0.040(6) -0.012(5) -0.003(4) 0.008(5)
C3A 0.012(4) 0.023(4) 0.021(4) -0.005(3) 0.000(3) 0.001(3)
C15 0.031(5) 0.025(5) 0.033(5) 0.009(4) 0.002(4) 0.008(4)
C24 0.020(5) 0.043(6) 0.018(4) -0.014(4) 0.000(3) -0.005(4)
C27 0.042(6) 0.040(6) 0.029(5) -0.016(4) 0.012(4) -0.001(5)
C23 0.031(5) 0.041(6) 0.029(5) -0.004(4) 0.003(4) -0.007(5)
C10A 0.022(5) 0.046(6) 0.032(5) -0.018(5) 0.005(4) -0.012(5)
C16A 0.024(5) 0.045(6) 0.032(5) -0.016(5) 0.007(4) -0.012(5)
C11 0.029(5) 0.035(6) 0.049(6) -0.015(5) -0.002(5) -0.008(5)
C14 0.030(5) 0.043(6) 0.028(5) -0.005(4) -0.004(4) 0.003(5)
C21A 0.039(6) 0.045(6) 0.020(5) 0.006(4) 0.008(4) -0.011(5)
C13A 0.024(5) 0.025(5) 0.024(4) -0.002(4) -0.002(4) -0.003(4)
C16 0.025(5) 0.030(5) 0.031(5) -0.007(4) 0.009(4) -0.004(4)
C22 0.045(6) 0.029(5) 0.020(4) -0.012(4) 0.008(4) -0.004(5)
C1A 0.017(4) 0.020(4) 0.018(4) -0.005(3) -0.004(3) 0.003(3)
C19A 0.018(4) 0.028(5) 0.021(4) 0.005(4) 0.000(3) -0.002(4)
C1 0.018(4) 0.019(4) 0.019(4) -0.004(3) 0.000(3) 0.003(3)
C29 0.020(5) 0.039(6) 0.032(5) -0.018(4) 0.001(4) -0.004(4)
C25 0.020(5) 0.045(6) 0.022(5) -0.008(4) 0.004(4) -0.002(4)
C19 0.045(6) 0.032(5) 0.020(5) -0.003(4) -0.001(4) 0.013(5)
C100 0.020(5) 0.019(5) 0.052(6) 0.003(4) 0.004(4) 0.001(4)
C28 0.039(6) 0.044(6) 0.025(5) -0.017(4) 0.003(4) -0.009(5)
C29A 0.034(6) 0.035(6) 0.027(5) -0.013(4) 0.003(4) 0.002(5)
C200 0.043(6) 0.027(5) 0.044(6) 0.002(5) -0.008(5) -0.009(5)
C22A 0.044(6) 0.056(7) 0.020(5) 0.003(5) -0.007(4) -0.018(6)
C2A 0.014(4) 0.018(4) 0.020(4) -0.004(3) 0.001(3) 0.000(3)
C8 0.024(5) 0.052(7) 0.029(5) 0.002(5) 0.004(4) -0.003(5)
C20A 0.026(5) 0.037(6) 0.031(5) -0.004(4) 0.005(4) -0.008(4)
C10 0.038(6) 0.039(6) 0.047(6) -0.007(5) -0.014(5) -0.012(5)
C14A 0.029(5) 0.038(6) 0.032(5) -0.007(4) -0.009(4) 0.009(5)
C27A 0.048(7) 0.052(7) 0.040(6) -0.029(5) -0.011(5) -0.009(6)
C25A 0.043(6) 0.035(6) 0.029(5) -0.006(4) -0.007(4) -0.010(5)
C21 0.056(7) 0.032(6) 0.024(5) -0.007(4) -0.003(5) 0.001(5)
C28A 0.043(6) 0.046(6) 0.021(5) -0.008(4) -0.010(4) 0.008(5)
C9 0.028(5) 0.039(6) 0.044(6) 0.008(5) -0.004(5) -0.011(5)
C26A 0.058(8) 0.045(7) 0.046(7) -0.017(5) -0.011(6) -0.022(6)
C9A 0.027(5) 0.032(5) 0.043(6) -0.024(5) 0.013(4) -0.012(4)
C20 0.047(7) 0.040(6) 0.026(5) -0.002(4) -0.010(5) 0.011(5)
C401 0.033(6) 0.029(5) 0.037(5) -0.005(4) -0.004(4) -0.007(5)
C400 0.039(6) 0.027(5) 0.046(6) -0.001(5) 0.015(5) -0.002(5)
N400 0.081(10) 0.076(9) 0.105(11) -0.048(8) -0.008(8) -0.005(8)
C301 0.043(7) 0.049(8) 0.072(9) -0.013(7) -0.006(6) -0.001(6)
N300 0.044(6) 0.057(7) 0.081(8) -0.022(6) 0.004(6) -0.017(6)
C300 0.029(6) 0.075(10) 0.049(7) -0.016(7) 0.007(5) 0.000(6)
O500 0.062(6) 0.056(5) 0.048(5) -0.012(4) 0.000(4) -0.023(5)
C501 0.089(11) 0.043(8) 0.072(10) -0.011(7) -0.008(8) -0.025(8)
C503 0.079(11) 0.056(9) 0.066(9) 0.003(7) -0.011(8) -0.024(8)
C502 0.086(11) 0.089(11) 0.036(7) -0.005(7) 0.008(7) -0.027(9)
C500 0.080(11) 0.093(12) 0.037(7) -0.010(7) 0.003(7) 0.004(9)

loop_
_atom_type_symbol
_atom_type_description
_atom_type_scat_dispersion_real
_atom_type_scat_dispersion_imag
_atom_type_scat_source
C C 0.0033 0.0016 'International Tables Vol C Tables 4.2.6.8 and 6.1.1.4'
H H 0.0000 0.0000 'International Tables Vol C Tables 4.2.6.8 and 6.1.1.4'
N N 0.0061 0.0033 'International Tables Vol C Tables 4.2.6.8 and 6.1.1.4'
O O 0.0106 0.0060 'International Tables Vol C Tables 4.2.6.8 and 6.1.1.4'
F F 0.0171 0.0103 'International Tables Vol C Tables 4.2.6.8 and 6.1.1.4'
S S 0.1246 0.1234 'International Tables Vol C Tables 4.2.6.8 and 6.1.1.4'
Ag Ag -0.8971 1.1015 'International Tables Vol C Tables 4.2.6.8 and 6.1.1.4'

loop_
_geom_angle_atom_site_label_1
_geom_angle_atom_site_label_2
_geom_angle_atom_site_label_3
_geom_angle
_geom_angle_site_symmetry_1
_geom_angle_site_symmetry_3
_geom_angle_publ_flag
C1 Ag1 C1A 170.5(3) . . ?
C1 Ag1 Ag2 105.8(2) . . ?
C1A Ag1 Ag2 83.5(2) . . ?
N3 N1 C1 116.9(7) . . ?
N3 N1 C5 117.0(7) . . ?
C1 N1 C5 126.0(7) . . ?
C2A Ag2 C2 166.4(3) . . ?
C2A Ag2 Ag1 104.0(2) . . ?
C2 Ag2 Ag1 87.0(2) . . ?
N4 N2 C2 116.8(7) . . ?
N4 N2 C5 117.1(7) . . ?
C2 N2 C5 126.0(7) . . ?
O102 S100 O101 115.4(4) . . ?
O102 S100 O100 115.6(5) . . ?
O101 S100 O100 114.2(5) . . ?
O102 S100 C100 103.2(5) . . ?
O101 S100 C100 101.9(4) . . ?
O100 S100 C100 103.9(4) . . ?
O202 S200 O201 115.1(6) . . ?
O202 S200 O200 115.4(6) . . ?
O201 S200 O200 115.0(6) . . ?
O202 S200 C200 103.0(5) . . ?
O201 S200 C200 102.1(5) . . ?
O200 S200 C200 103.7(5) . . ?
N1A C5A N2A 110.0(7) . . ?
N3A N5A C3A 112.5(7) . . ?
N3A N5A C18A 116.4(7) . . ?
C3A N5A C18A 130.8(7) . . ?
N5A N3A N1A 103.1(6) . . ?
N2 N4 N6 102.3(6) . . ?
N6A N4A N2A 102.0(6) . . ?
C17A C12A C13A 119.3(8) . . ?
C17A C12A C4A 119.6(8) . . ?
C13A C12A C4A 120.8(8) . . ?
N4A N2A C2A 116.7(7) . . ?
N4A N2A C5A 116.7(7) . . ?
C2A N2A C5A 126.7(7) . . ?
N1 N3 N5 102.2(7) . . ?
N3A N1A C1A 114.4(7) . . ?
N3A N1A C5A 117.5(6) . . ?
C1A N1A C5A 128.0(7) . . ?
C8 C7 C6 120.0(9) . . ?
N1 C5 N2 110.7(7) . . ?
N3 N5 C3 112.4(7) . . ?
N3 N5 C18 117.5(7) . . ?
C3 N5 C18 130.1(8) . . ?
C6A C11A C10A 121.4(9) . . ?
N6A C4A C2A 107.2(7) . . ?
N6A C4A C12A 123.4(7) . . ?
C2A C4A C12A 129.3(8) . . ?
C16A C17A C12A 120.0(9) . . ?
C19 C18 C23 121.8(9) . . ?
C19 C18 N5 119.4(8) . . ?
C23 C18 N5 118.8(9) . . ?
N6 C4 C2 106.8(8) . . ?
N6 C4 C12 124.6(8) . . ?
C2 C4 C12 128.6(8) . . ?
C12 C13 C14 120.2(9) . . ?
C11A C6A C7A 120.0(8) . . ?
C11A C6A C3A 119.2(8) . . ?
C7A C6A C3A 120.7(8) . . ?
N4A N6A C4A 112.9(7) . . ?
N4A N6A C24A 118.6(7) . . ?
C4A N6A C24A 128.0(7) . . ?
C25 C26 C27 120.3(10) . . ?
C25A C24A C29A 123.7(8) . . ?
C25A C24A N6A 116.1(8) . . ?
C29A C24A N6A 120.2(8) . . ?
C7 C6 C11 119.0(9) . . ?
C7 C6 C3 119.1(8) . . ?
C11 C6 C3 121.8(9) . . ?
N4 N6 C4 112.2(7) . . ?
N4 N6 C24 117.4(7) . . ?
C4 N6 C24 130.3(8) . . ?
C6A C7A C8A 118.7(9) . . ?
C9A C8A C7A 121.0(9) . . ?
C18A C23A C22A 118.1(9) . . ?
N5 C3 C1 107.1(7) . . ?
N5 C3 C6 124.5(7) . . ?
C1 C3 C6 128.3(7) . . ?
N2 C2 C4 101.9(7) . . ?
N2 C2 Ag2 124.9(6) . . ?
C4 C2 Ag2 132.0(6) . . ?
C23A C18A C19A 121.6(8) . . ?
C23A C18A N5A 118.9(8) . . ?
C19A C18A N5A 119.4(7) . . ?
C16 C17 C12 120.4(9) . . ?
C17 C12 C13 119.3(9) . . ?
C17 C12 C4 122.9(8) . . ?
C13 C12 C4 117.6(8) . . ?
C14A C15A C16A 121.4(10) . . ?
N5A C3A C1A 107.2(7) . . ?
N5A C3A C6A 126.3(8) . . ?
C1A C3A C6A 126.5(8) . . ?
C16 C15 C14 119.7(9) . . ?
C29 C24 C25 121.9(9) . . ?
C29 C24 N6 119.0(8) . . ?
C25 C24 N6 119.0(8) . . ?
C26 C27 C28 120.6(9) . . ?
C18 C23 C22 118.1(10) . . ?
C11A C10A C9A 119.4(9) . . ?
C17A C16A C15A 120.5(9) . . ?
C10 C11 C6 120.1(10) . . ?
C15 C14 C13 119.2(9) . . ?
C22A C21A C20A 120.3(9) . . ?
C12A C13A C14A 120.2(9) . . ?
C17 C16 C15 121.1(9) . . ?
C21 C22 C23 120.9(9) . . ?
N1A C1A C3A 102.8(7) . . ?
N1A C1A Ag1 123.7(6) . . ?
C3A C1A Ag1 133.2(6) . . ?
C18A C19A C20A 119.5(8) . . ?
N1 C1 C3 101.3(7) . . ?
N1 C1 Ag1 129.3(6) . . ?
C3 C1 Ag1 129.2(6) . . ?
C24 C29 C28 118.8(9) . . ?
C26 C25 C24 118.7(9) . . ?
C20 C19 C18 118.3(9) . . ?
F100 C100 F101 107.7(9) . . ?
F100 C100 F102 107.5(8) . . ?
F101 C100 F102 107.6(8) . . ?
F100 C100 S100 111.7(7) . . ?
F101 C100 S100 110.7(7) . . ?
F102 C100 S100 111.4(7) . . ?
C29 C28 C27 119.8(9) . . ?
C24A C29A C28A 117.4(10) . . ?
F202 C200 F201 108.5(9) . . ?
F202 C200 F200 107.9(10) . . ?
F201 C200 F200 105.7(9) . . ?
F202 C200 S200 113.8(7) . . ?
F201 C200 S200 110.5(8) . . ?
F200 C200 S200 110.0(8) . . ?
C21A C22A C23A 121.2(9) . . ?
N2A C2A C4A 101.2(7) . . ?
N2A C2A Ag2 130.3(6) . . ?
C4A C2A Ag2 127.8(6) . . ?
C9 C8 C7 120.4(10) . . ?
C19A C20A C21A 119.1(9) . . ?
C11 C10 C9 120.3(10) . . ?
C15A C14A C13A 118.7(9) . . ?
C26A C27A C28A 120.3(9) . . ?
C24A C25A C26A 117.4(10) . . ?
C22 C21 C20 120.0(9) . . ?
C29A C28A C27A 120.5(10) . . ?
C8 C9 C10 120.1(10) . . ?
C27A C26A C25A 120.7(10) . . ?
C10A C9A C8A 119.4(9) . . ?
C19 C20 C21 120.7(10) . . ?
C401 C400 N400 178.6(13) . . ?
N300 C300 C301 176.7(15) . . ?
C500 O500 C501 114.0(11) . . ?
O500 C501 C503 108.5(11) . . ?
O500 C500 C502 107.0(12) . . ?

loop_
_geom_bond_atom_site_label_1
_geom_bond_atom_site_label_2
_geom_bond_distance
_geom_bond_site_symmetry_2
_geom_bond_publ_flag
Ag1 C1 2.071(8) . ?
Ag1 C1A 2.080(8) . ?
Ag1 Ag2 3.0665(13) . ?
N1 N3 1.323(10) . ?
N1 C1 1.366(11) . ?
N1 C5 1.455(11) . ?
Ag2 C2A 2.089(8) . ?
Ag2 C2 2.103(8) . ?
N2 N4 1.319(10) . ?
N2 C2 1.361(11) . ?
N2 C5 1.471(11) . ?
S100 O102 1.428(7) . ?
S100 O101 1.439(7) . ?
S100 O100 1.441(7) . ?
S100 C100 1.830(10) . ?
S200 O202 1.426(9) . ?
S200 O201 1.432(9) . ?
S200 O200 1.440(8) . ?
S200 C200 1.820(12) . ?
C5A N1A 1.447(10) . ?
C5A N2A 1.453(11) . ?
N5A N3A 1.314(10) . ?
N5A C3A 1.367(11) . ?
N5A C18A 1.443(11) . ?
N3A N1A 1.355(9) . ?
N4 N6 1.327(10) . ?
F101 C100 1.325(11) . ?
F100 C100 1.318(12) . ?
N4A N6A 1.317(10) . ?
N4A N2A 1.337(9) . ?
C12A C17A 1.398(12) . ?
C12A C13A 1.398(12) . ?
C12A C4A 1.461(12) . ?
N2A C2A 1.358(11) . ?
F202 C200 1.292(13) . ?
N3 N5 1.325(11) . ?
F102 C100 1.329(12) . ?
N1A C1A 1.362(10) . ?
C7 C8 1.383(13) . ?
C7 C6 1.393(13) . ?
N5 C3 1.375(11) . ?
N5 C18 1.438(11) . ?
C11A C6A 1.374(12) . ?
C11A C10A 1.374(13) . ?
F200 C200 1.336(13) . ?
C4A N6A 1.365(11) . ?
C4A C2A 1.394(11) . ?
F201 C200 1.332(13) . ?
C17A C16A 1.363(14) . ?
C18 C19 1.379(14) . ?
C18 C23 1.380(14) . ?
C4 N6 1.379(11) . ?
C4 C2 1.381(13) . ?
C4 C12 1.471(13) . ?
C13 C12 1.388(12) . ?
C13 C14 1.400(14) . ?
C6A C7A 1.388(13) . ?
C6A C3A 1.478(12) . ?
N6A C24A 1.453(10) . ?
C26 C25 1.369(14) . ?
C26 C27 1.373(14) . ?
C24A C25A 1.378(13) . ?
C24A C29A 1.380(13) . ?
C6 C11 1.401(13) . ?
C6 C3 1.477(12) . ?
N6 C24 1.445(11) . ?
C7A C8A 1.391(13) . ?
C8A C9A 1.387(15) . ?
C23A C18A 1.374(12) . ?
C23A C22A 1.384(13) . ?
C3 C1 1.388(11) . ?
C18A C19A 1.381(12) . ?
C17 C16 1.367(14) . ?
C17 C12 1.376(13) . ?
C15A C14A 1.369(15) . ?
C15A C16A 1.385(15) . ?
C3A C1A 1.385(12) . ?
C15 C16 1.373(14) . ?
C15 C14 1.383(15) . ?
C24 C29 1.375(12) . ?
C24 C25 1.382(13) . ?
C27 C28 1.383(15) . ?
C23 C22 1.391(13) . ?
C10A C9A 1.387(15) . ?
C11 C10 1.370(14) . ?
C21A C22A 1.367(14) . ?
C21A C20A 1.387(14) . ?
C13A C14A 1.405(14) . ?
C22 C21 1.350(15) . ?
C19A C20A 1.382(12) . ?
C29 C28 1.376(14) . ?
C19 C20 1.372(13) . ?
C29A C28A 1.382(14) . ?
C8 C9 1.367(15) . ?
C10 C9 1.385(16) . ?
C27A C26A 1.368(17) . ?
C27A C28A 1.393(16) . ?
C25A C26A 1.394(14) . ?
C21 C20 1.388(15) . ?
C401 C400 1.111(15) . ?
C400 N400 1.489(17) . ?
C301 C300 1.466(19) . ?
N300 C300 1.105(17) . ?
O500 C500 1.423(15) . ?
O500 C501 1.428(15) . ?
C501 C503 1.50(2) . ?
C502 C500 1.49(2) . ?
